data_7123376
loop_
_publ_author_name
'Pyne, Stephen G.'
'Chervis, Philip'
'Wangngae, Sirilak'
'Thaima, Thanaphat'
'Carroll, Anthony'
'Willis, Anthony'
'Pattarawarapan, Mookda'

_publ_section_title
;
 Highly diastereoselective synthesis of enantioenriched
 anti-alpha-allyl-beta-fluoroamines
;
_journal_name_full 'Chemical Communications'
_journal_paper_doi 10.1039/C9CC02765C
_journal_year 2019
_chemical_absolute_configuration ad
_chemical_compound_source ' from U of Wollongong '
_chemical_formula_moiety 'C28 H40 F N O3 S'
_chemical_formula_sum 'C28 H40 F N O3 S'
_chemical_formula_weight 489.69
_space_group_IT_number 19
_symmetry_cell_setting orthorhombic
_symmetry_space_group_name_Hall 'P 2ac 2ab'
_symmetry_space_group_name_H-M 'P 21 21 21'
_atom_sites_solution_hydrogens difmap
_atom_sites_solution_primary direct
_audit_creation_date 18-09-03
_audit_creation_method CRYSTALS_ver_14.40
_audit_update_record
;
2019-03-21 deposited with the CCDC.    2019-04-30 downloaded from the CCDC.
;
_cell_angle_alpha 90
_cell_angle_beta 90
_cell_angle_gamma 90
_cell_formula_units_Z 4
_cell_length_a 6.8449(1)
_cell_length_b 13.5001(1)
_cell_length_c 29.2689(3)
_cell_measurement_reflns_used 20466
_cell_measurement_temperature 150
_cell_measurement_theta_max 74
_cell_measurement_theta_min 4
_cell_volume 2704.65(5)
_computing_cell_refinement 'CrysAlisPro 1.171.39.46 (Rigaku OD, 2018)'
_computing_data_collection 'CrysAlisPro 1.171.39.46 (Rigaku OD, 2018)'
_computing_data_reduction 'CrysAlisPro 1.171.39.46 (Rigaku OD, 2018)'
_computing_molecular_graphics 'PLATON (Spek, 2008)'
_computing_publication_material 'CRYSTALS (Betteridge et al., 2003)'
_computing_structure_refinement 'CRYSTALS (Betteridge et al., 2003)'
_computing_structure_solution 'SIR92 (Altomare et al., 1994)'
_diffrn_ambient_environment N~2~
_diffrn_ambient_temperature 150
_diffrn_detector 'CCD plate'
_diffrn_detector_type EosS2
_diffrn_measured_fraction_theta_full 0.999
_diffrn_measured_fraction_theta_max 0.999
_diffrn_measurement_device 'four-circle diffractometer'
_diffrn_measurement_device_type 'SuperNova, Dual, Cu at zero, EosS2'
_diffrn_measurement_method '\w scans'
_diffrn_radiation_monochromator mirror
_diffrn_radiation_probe x-ray
_diffrn_radiation_type 'Cu K\a'
_diffrn_radiation_wavelength 1.54184
_diffrn_reflns_av_R_equivalents 0.076
_diffrn_reflns_av_sigmaI/netI 0.0863
_diffrn_reflns_limit_h_max 8
_diffrn_reflns_limit_h_min -8
_diffrn_reflns_limit_k_max 14
_diffrn_reflns_limit_k_min -16
_diffrn_reflns_limit_l_max 36
_diffrn_reflns_limit_l_min -36
_diffrn_reflns_number 52258
_diffrn_reflns_theta_full 73.824
_diffrn_reflns_theta_max 73.824
_diffrn_reflns_theta_min 3.606
_diffrn_source 'micro-focus sealed X-ray tube'
_diffrn_source_type 'SuperNova (Cu) X-ray Source'
_diffrn_standards_number 0
_exptl_absorpt_coefficient_mu 1.345
_exptl_absorpt_correction_T_max 0.97
_exptl_absorpt_correction_T_min 0.51
_exptl_absorpt_correction_type multi-scan
_exptl_absorpt_process_details
;
CrysAlisPro 1.171.39.46 (Rigaku Oxford Diffraction, 2018)
Empirical absorption correction using spherical harmonics,
 implemented in SCALE3 ABSPACK scaling algorithm.
;
_exptl_crystal_colour colourless
_exptl_crystal_density_diffrn 1.203
_exptl_crystal_density_method 'not measured'
_exptl_crystal_description lath
_exptl_crystal_F_000 1056
_exptl_crystal_size_max 0.419
_exptl_crystal_size_mid 0.068
_exptl_crystal_size_min 0.021
_refine_diff_density_max 0.36
_refine_diff_density_min -0.30
_refine_ls_abs_structure_details 'Flack (1983), 2334 Friedel-pairs'
_refine_ls_abs_structure_Flack -0.025(14)
_refine_ls_extinction_method None
_refine_ls_goodness_of_fit_ref 0.9997
_refine_ls_hydrogen_treatment constr
_refine_ls_matrix_type full
_refine_ls_number_parameters 308
_refine_ls_number_reflns 5480
_refine_ls_number_restraints 3
_refine_ls_R_factor_all 0.0439
_refine_ls_R_factor_gt 0.0423
_refine_ls_shift/su_max 0.0233459
_refine_ls_shift/su_mean 0.0051833
_refine_ls_structure_factor_coef Fsqd
_refine_ls_weighting_details
;
 Method= Modified Sheldrick 
 w=1/[\s^2^(F^2^) + ( 0.09P)^2^ + 0.17P] 
 ,where P=(max(Fo^2^,0) + 2Fc^2^)/3 
;
_refine_ls_weighting_scheme calc
_refine_ls_wR_factor_all 0.1133
_refine_ls_wR_factor_gt 0.1113
_refine_ls_wR_factor_ref 0.1133
_reflns_limit_h_max 8
_reflns_limit_h_min -8
_reflns_limit_k_max 16
_reflns_limit_k_min 0
_reflns_limit_l_max 36
_reflns_limit_l_min 0
_reflns_number_gt 5261
_reflns_number_total 5480
_reflns_threshold_expression I>2.0\s(I)
_oxford_diffrn_Wilson_B_factor 2.50
_oxford_diffrn_Wilson_scale 0.04
_oxford_refine_ls_r_factor_ref 0.0439
_oxford_refine_ls_scale 5.25(10)
_oxford_reflns_number_all 5480
_oxford_reflns_threshold_expression_ref I>-10.0\s(I)
_oxford_structure_analysis_title 'Z:\pyn1816SNQ\Tony_pyn1816SNQ_da At 12:23 on'
_cod_data_source_file c9cc02765c2.cif
_cod_data_source_block pyn1816SNQ
_cod_original_sg_symbol_H-M 'P 21 21 21 '
_cod_database_code 7123376
_oxdiff_exptl_absorpt_empirical_details
;
Empirical correction (ABSPACK) includes:
- Absorption correction using spherical harmonics
- Frame scaling
- Detector area scaling
;

loop_
_symmetry_equiv_pos_as_xyz
x,y,z
x+1/2,-y+1/2,-z
-x,y+1/2,-z+1/2
-x+1/2,-y,z+1/2

loop_
_atom_site_label
_atom_site_type_symbol
_atom_site_fract_x
_atom_site_fract_y
_atom_site_fract_z
_atom_site_U_iso_or_equiv
_atom_site_occupancy
_atom_site_adp_type
_atom_site_refinement_flags_posn
S1 S 0.73616(6) 0.59471(3) 0.650549(13) 0.0270 1.0000 Uani .
F1 F 0.48264(19) 0.68743(8) 0.50228(4) 0.0370 1.0000 Uani .
O1 O 0.88186(19) 0.64815(12) 0.62563(5) 0.0378 1.0000 Uani .
O2 O 0.7779(2) 0.49572(10) 0.66477(5) 0.0397 1.0000 Uani .
O3 O 0.6305(3) 0.50532(11) 0.76477(6) 0.0459 1.0000 Uani .
N1 N 0.5414(2) 0.59017(11) 0.61857(4) 0.0236 1.0000 Uani .
C1 C 0.3142(3) 0.82679(14) 0.66153(7) 0.0366 1.0000 Uani .
C2 C 0.3059(3) 0.77690(13) 0.62831(7) 0.0308 1.0000 Uani .
C3 C 0.3108(3) 0.71699(13) 0.58674(6) 0.0296 1.0000 Uani .
C4 C 0.5091(2) 0.66344(11) 0.58199(5) 0.0236 1.0000 Uani .
C5 C 0.5340(2) 0.61470(12) 0.53479(6) 0.0255 1.0000 Uani .
C6 C 0.7414(3) 0.58412(13) 0.52491(6) 0.0295 1.0000 Uani .
C7 C 0.7696(3) 0.53414(13) 0.47864(6) 0.0314 1.0000 Uani .
C8 C 0.9866(3) 0.52400(16) 0.46654(7) 0.0378 1.0000 Uani .
C9 C 1.0198(3) 0.47763(15) 0.41961(7) 0.0388 1.0000 Uani .
C10 C 1.2368(4) 0.47312(18) 0.40595(8) 0.0509 1.0000 Uani .
C11 C 1.3240(4) 0.5733(2) 0.39588(10) 0.0590 1.0000 Uani .
C12 C 0.3814(3) 0.52462(12) 0.63410(6) 0.0269 1.0000 Uani .
C13 C 0.3425(3) 0.43786(12) 0.60264(6) 0.0278 1.0000 Uani .
C14 C 0.4953(3) 0.37954(13) 0.58634(7) 0.0355 1.0000 Uani .
C15 C 0.4577(4) 0.29811(15) 0.55925(8) 0.0466 1.0000 Uani .
C16 C 0.2677(5) 0.27335(15) 0.54805(8) 0.0536 1.0000 Uani .
C17 C 0.1155(4) 0.32974(18) 0.56443(10) 0.0558 1.0000 Uani .
C18 C 0.1530(3) 0.41284(15) 0.59180(8) 0.0400 1.0000 Uani .
C19 C 0.6727(3) 0.66619(13) 0.70015(6) 0.0273 1.0000 Uani .
C20 C 0.8110(2) 0.65221(13) 0.74018(6) 0.0269 1.0000 Uani .
C21 C 0.7509(3) 0.56834(14) 0.77200(6) 0.0346 1.0000 Uani .
C22 C 0.8638(4) 0.5843(2) 0.81622(8) 0.0499 1.0000 Uani .
C23 C 0.9696(3) 0.68228(19) 0.80684(7) 0.0435 1.0000 Uani .
C24 C 1.1388(3) 0.6596(2) 0.77427(8) 0.0474 1.0000 Uani .
C25 C 1.0310(3) 0.63253(16) 0.72939(7) 0.0355 1.0000 Uani .
C26 C 0.8237(3) 0.73901(15) 0.77548(7) 0.0356 1.0000 Uani .
C27 C 0.6282(3) 0.7624(2) 0.79850(8) 0.0503 1.0000 Uani .
C28 C 0.9056(4) 0.83510(17) 0.75580(10) 0.0512 1.0000 Uani .
H11 H 0.3262 0.8677 0.6875 0.0438 1.0000 Uiso R
H31 H 0.2017 0.6691 0.5866 0.0354 1.0000 Uiso R
H32 H 0.2949 0.7609 0.5603 0.0340 1.0000 Uiso R
H41 H 0.6127 0.7138 0.5857 0.0282 1.0000 Uiso R
H51 H 0.4409 0.5590 0.5312 0.0310 1.0000 Uiso R
H61 H 0.8232 0.6421 0.5266 0.0355 1.0000 Uiso R
H62 H 0.7804 0.5377 0.5487 0.0350 1.0000 Uiso R
H71 H 0.7035 0.5746 0.4561 0.0378 1.0000 Uiso R
H72 H 0.7070 0.4692 0.4801 0.0390 1.0000 Uiso R
H81 H 1.0515 0.5891 0.4666 0.0447 1.0000 Uiso R
H82 H 1.0458 0.4822 0.4887 0.0459 1.0000 Uiso R
H91 H 0.9507 0.5161 0.3969 0.0467 1.0000 Uiso R
H92 H 0.9623 0.4110 0.4197 0.0466 1.0000 Uiso R
H101 H 1.3212 0.4330 0.4284 0.0597 1.0000 Uiso R
H102 H 1.2463 0.4344 0.3785 0.0614 1.0000 Uiso R
H111 H 1.4632 0.5683 0.3873 0.0880 1.0000 Uiso R
H112 H 1.3121 0.6162 0.4234 0.0872 1.0000 Uiso R
H113 H 1.2458 0.6074 0.3719 0.0882 1.0000 Uiso R
H121 H 0.4208 0.4986 0.6641 0.0320 1.0000 Uiso R
H122 H 0.2612 0.5631 0.6364 0.0320 1.0000 Uiso R
H141 H 0.6270 0.3931 0.5940 0.0430 1.0000 Uiso R
H151 H 0.5609 0.2592 0.5485 0.0558 1.0000 Uiso R
H161 H 0.2451 0.2192 0.5289 0.0640 1.0000 Uiso R
H171 H -0.0104 0.3126 0.5570 0.0672 1.0000 Uiso R
H181 H 0.0467 0.4516 0.6029 0.0483 1.0000 Uiso R
H191 H 0.6719 0.7345 0.6902 0.0336 1.0000 Uiso R
H192 H 0.5383 0.6452 0.7090 0.0324 1.0000 Uiso R
H221 H 0.7747 0.5884 0.8424 0.0597 1.0000 Uiso R
H222 H 0.9542 0.5293 0.8228 0.0603 1.0000 Uiso R
H231 H 1.0040 0.7219 0.8345 0.0520 1.0000 Uiso R
H241 H 1.2223 0.7170 0.7692 0.0573 1.0000 Uiso R
H242 H 1.2152 0.6038 0.7857 0.0567 1.0000 Uiso R
H251 H 1.0731 0.6744 0.7046 0.0432 1.0000 Uiso R
H252 H 1.0528 0.5630 0.7205 0.0436 1.0000 Uiso R
H271 H 0.6481 0.8032 0.8250 0.0749 1.0000 Uiso R
H272 H 0.5560 0.7053 0.8079 0.0738 1.0000 Uiso R
H273 H 0.5456 0.7983 0.7776 0.0746 1.0000 Uiso R
H281 H 0.9477 0.8774 0.7806 0.0770 1.0000 Uiso R
H282 H 1.0138 0.8230 0.7360 0.0768 1.0000 Uiso R
H283 H 0.8039 0.8699 0.7397 0.0762 1.0000 Uiso R

loop_
_atom_site_aniso_label
_atom_site_aniso_U_11
_atom_site_aniso_U_22
_atom_site_aniso_U_33
_atom_site_aniso_U_23
_atom_site_aniso_U_13
_atom_site_aniso_U_12
S1 0.02890(19) 0.0298(2) 0.02235(19) -0.00289(14) -0.00098(14) 0.00737(15)
F1 0.0506(6) 0.0353(6) 0.0250(5) 0.0098(4) 0.0024(5) 0.0127(5)
O1 0.0269(6) 0.0556(9) 0.0310(6) -0.0062(6) 0.0012(5) -0.0029(6)
O2 0.0535(8) 0.0325(7) 0.0330(7) -0.0044(5) -0.0095(6) 0.0191(6)
O3 0.0525(9) 0.0396(8) 0.0456(9) 0.0107(6) -0.0052(7) -0.0161(7)
N1 0.0290(6) 0.0214(6) 0.0203(6) 0.0013(5) 0.0011(5) 0.0013(5)
C1 0.0416(9) 0.0299(8) 0.0385(10) -0.0027(7) 0.0080(8) 0.0064(7)
C2 0.0306(8) 0.0246(8) 0.0372(9) 0.0055(7) 0.0073(7) 0.0072(6)
C3 0.0309(8) 0.0270(8) 0.0308(8) 0.0036(6) 0.0030(6) 0.0069(6)
C4 0.0275(7) 0.0195(7) 0.0239(8) 0.0016(6) 0.0021(6) 0.0010(6)
C5 0.0309(8) 0.0229(7) 0.0227(8) 0.0037(6) 0.0015(6) 0.0010(6)
C6 0.0325(8) 0.0311(8) 0.0248(7) 0.0023(6) 0.0040(6) 0.0024(7)
C7 0.0410(9) 0.0272(8) 0.0261(8) 0.0001(6) 0.0060(7) 0.0027(7)
C8 0.0405(10) 0.0447(10) 0.0282(9) 0.0021(8) 0.0047(7) 0.0109(9)
C9 0.0507(11) 0.0309(9) 0.0349(10) -0.0010(7) 0.0117(9) 0.0033(8)
C10 0.0547(13) 0.0553(12) 0.0427(11) -0.0050(10) 0.0167(10) 0.0143(12)
C11 0.0526(13) 0.0736(17) 0.0507(13) -0.0080(13) 0.0126(11) -0.0024(12)
C12 0.0331(8) 0.0223(7) 0.0252(8) 0.0011(6) 0.0077(6) 0.0018(6)
C13 0.0395(9) 0.0198(7) 0.0240(8) 0.0039(6) 0.0027(7) 0.0002(6)
C14 0.0452(10) 0.0225(8) 0.0389(10) -0.0026(6) 0.0113(8) 0.0002(7)
C15 0.0694(15) 0.0251(9) 0.0451(12) -0.0055(6) 0.0123(11) 0.0031(9)
C16 0.0862(18) 0.0276(9) 0.0468(12) -0.0099(8) -0.0135(13) 0.0020(11)
C17 0.0599(14) 0.0399(11) 0.0676(16) -0.0078(11) -0.0286(13) -0.0028(11)
C18 0.0429(10) 0.0297(9) 0.0474(11) -0.0021(9) -0.0105(8) 0.0063(8)
C19 0.0309(8) 0.0273(7) 0.0237(8) -0.0020(6) -0.0007(6) 0.0057(6)
C20 0.0284(7) 0.0266(8) 0.0256(8) 0.0011(6) -0.0009(6) -0.0023(6)
C21 0.0372(9) 0.0381(9) 0.0286(8) 0.0083(7) -0.0041(7) -0.0040(8)
C22 0.0527(12) 0.0653(14) 0.0318(10) 0.0140(10) -0.0128(9) -0.0103(12)
C23 0.0401(10) 0.0599(13) 0.0306(9) -0.0060(9) -0.0094(8) -0.0095(10)
C24 0.0332(9) 0.0615(14) 0.0474(12) -0.0027(11) -0.0089(9) -0.0040(9)
C25 0.0302(8) 0.0429(10) 0.0334(10) -0.0002(8) -0.0018(7) 0.0011(8)
C26 0.0345(9) 0.0394(10) 0.0331(9) -0.0094(8) -0.0013(7) -0.0075(8)
C27 0.0436(11) 0.0654(15) 0.0418(12) -0.0263(11) 0.0028(9) -0.0053(10)
C28 0.0536(12) 0.0351(10) 0.0650(15) -0.0090(10) -0.0036(12) -0.0105(10)

loop_
_atom_type_symbol
_atom_type_scat_dispersion_real
_atom_type_scat_dispersion_imag
_atom_type_scat_Cromer_Mann_a1
_atom_type_scat_Cromer_Mann_b1
_atom_type_scat_Cromer_Mann_a2
_atom_type_scat_Cromer_Mann_b2
_atom_type_scat_Cromer_Mann_a3
_atom_type_scat_Cromer_Mann_b3
_atom_type_scat_Cromer_Mann_a4
_atom_type_scat_Cromer_Mann_b4
_atom_type_scat_Cromer_Mann_c
_atom_type_scat_source
C 0.0181 0.0091 2.3100 20.8439 1.0200 10.2075 1.5886 0.5687 0.8650 51.6512 0.2156 'International Tables Vol C 4.2.6.8 and 6.1.1.4'
H 0.0000 0.0000 0.4930 10.5109 0.3229 26.1257 0.1402 3.1424 0.0408 57.7998 0.0030 'International Tables Vol C 4.2.6.8 and 6.1.1.4'
F 0.0727 0.0534 3.5392 10.2825 2.6412 4.2944 1.5170 0.2615 1.0243 26.1476 0.2776 'International Tables Vol C 4.2.6.8 and 6.1.1.4'
N 0.0311 0.0180 12.2126 0.0057 3.1322 9.8933 2.0125 28.9975 1.1663 0.5826 -11.5290 'International Tables Vol C 4.2.6.8 and 6.1.1.4'
O 0.0492 0.0322 3.0485 13.2771 2.2868 5.7011 1.5463 0.3239 0.8670 32.9089 0.2508 'International Tables Vol C 4.2.6.8 and 6.1.1.4'
S 0.3331 0.5567 6.9053 1.4679 5.2034 22.2151 1.4379 0.2536 1.5863 56.1720 0.8669 'International Tables Vol C 4.2.6.8 and 6.1.1.4'

loop_
_geom_angle_atom_site_label_1
_geom_angle_atom_site_label_2
_geom_angle_atom_site_label_3
_geom_angle
_geom_angle_publ_flag
O1 S1 O2 118.73(10) yes
O1 S1 N1 107.23(8) yes
O2 S1 N1 107.20(8) yes
O1 S1 C19 108.04(9) yes
O2 S1 C19 108.39(8) yes
N1 S1 C19 106.66(7) yes
S1 N1 C4 120.95(11) yes
S1 N1 C12 116.83(11) yes
C4 N1 C12 120.89(13) yes
C2 C1 H11 177.4 no
C1 C2 C3 175.8(2) yes
C2 C3 C4 110.76(15) yes
C2 C3 H31 110.4 no
C4 C3 H31 111.0 no
C2 C3 H32 108.7 no
C4 C3 H32 108.0 no
H31 C3 H32 107.9 no
C3 C4 N1 112.37(13) yes
C3 C4 C5 112.20(14) yes
N1 C4 C5 110.38(12) yes
C3 C4 H41 107.4 no
N1 C4 H41 105.9 no
C5 C4 H41 108.3 no
C4 C5 F1 106.27(12) yes
C4 C5 C6 113.16(14) yes
F1 C5 C6 107.20(13) yes
C4 C5 H51 110.5 no
F1 C5 H51 107.2 no
C6 C5 H51 112.1 no
C5 C6 C7 114.25(15) yes
C5 C6 H61 108.4 no
C7 C6 H61 109.4 no
C5 C6 H62 107.3 no
C7 C6 H62 108.4 no
H61 C6 H62 109.1 no
C6 C7 C8 111.54(16) yes
C6 C7 H71 107.3 no
C8 C7 H71 110.2 no
C6 C7 H72 107.6 no
C8 C7 H72 110.8 no
H71 C7 H72 109.3 no
C7 C8 C9 112.88(18) yes
C7 C8 H81 110.9 no
C9 C8 H81 107.5 no
C7 C8 H82 108.0 no
C9 C8 H82 107.9 no
H81 C8 H82 109.6 no
C8 C9 C10 113.18(19) yes
C8 C9 H91 109.0 no
C10 C9 H91 108.3 no
C8 C9 H92 108.3 no
C10 C9 H92 110.5 no
H91 C9 H92 107.4 no
C9 C10 C11 113.43(19) yes
C9 C10 H101 113.4 no
C11 C10 H101 112.0 no
C9 C10 H102 107.7 no
C11 C10 H102 107.3 no
H101 C10 H102 102.1 no
C10 C11 H111 111.7 no
C10 C11 H112 109.4 no
H111 C11 H112 108.9 no
C10 C11 H113 109.8 no
H111 C11 H113 111.8 no
H112 C11 H113 105.0 no
N1 C12 C13 113.94(13) yes
N1 C12 H121 106.6 no
C13 C12 H121 108.3 no
N1 C12 H122 109.1 no
C13 C12 H122 107.8 no
H121 C12 H122 111.1 no
C12 C13 C14 120.93(17) yes
C12 C13 C18 119.69(16) yes
C14 C13 C18 119.30(17) yes
C13 C14 C15 120.5(2) yes
C13 C14 H141 121.7 no
C15 C14 H141 117.8 no
C14 C15 C16 120.3(2) yes
C14 C15 H151 120.0 no
C16 C15 H151 119.7 no
C15 C16 C17 119.7(2) yes
C15 C16 H161 119.2 no
C17 C16 H161 121.1 no
C16 C17 C18 120.2(2) yes
C16 C17 H171 119.2 no
C18 C17 H171 120.6 no
C17 C18 C13 120.0(2) yes
C17 C18 H181 119.6 no
C13 C18 H181 120.4 no
S1 C19 C20 113.96(12) yes
S1 C19 H191 105.6 no
C20 C19 H191 110.8 no
S1 C19 H192 106.3 no
C20 C19 H192 109.8 no
H191 C19 H192 110.2 no
C19 C20 C21 113.31(15) yes
C19 C20 C25 117.81(15) yes
C21 C20 C25 104.95(15) yes
C19 C20 C26 116.81(15) yes
C21 C20 C26 99.66(15) yes
C25 C20 C26 101.99(14) yes
C20 C21 O3 127.12(17) yes
C20 C21 C22 106.11(16) yes
O3 C21 C22 126.66(18) yes
C21 C22 C23 102.11(16) yes
C21 C22 H221 110.9 no
C23 C22 H221 112.7 no
C21 C22 H222 112.2 no
C23 C22 H222 112.8 no
H221 C22 H222 106.3 no
C22 C23 C24 107.2(2) yes
C22 C23 C26 103.08(16) yes
C24 C23 C26 102.52(17) yes
C22 C23 H231 115.3 no
C24 C23 H231 115.7 no
C26 C23 H231 111.5 no
C23 C24 C25 102.41(16) yes
C23 C24 H241 112.3 no
C25 C24 H241 109.7 no
C23 C24 H242 110.3 no
C25 C24 H242 111.3 no
H241 C24 H242 110.6 no
C24 C25 C20 104.33(16) yes
C24 C25 H251 111.0 no
C20 C25 H251 109.9 no
C24 C25 H252 112.1 no
C20 C25 H252 111.2 no
H251 C25 H252 108.4 no
C23 C26 C20 93.23(16) yes
C23 C26 C27 113.76(19) yes
C20 C26 C27 113.41(15) yes
C23 C26 C28 113.86(18) yes
C20 C26 C28 114.05(17) yes
C27 C26 C28 108.1(2) yes
C26 C27 H271 110.5 no
C26 C27 H272 114.3 no
H271 C27 H272 107.7 no
C26 C27 H273 109.7 no
H271 C27 H273 107.9 no
H272 C27 H273 106.5 no
C26 C28 H281 109.2 no
C26 C28 H282 111.6 no
H281 C28 H282 108.9 no
C26 C28 H283 109.5 no
H281 C28 H283 107.1 no
H282 C28 H283 110.4 no

loop_
_geom_bond_atom_site_label_1
_geom_bond_atom_site_label_2
_geom_bond_distance
_geom_bond_publ_flag
S1 O1 1.4308(15) yes
S1 O2 1.4285(14) yes
S1 N1 1.6300(14) yes
S1 C19 1.7966(17) yes
F1 C5 1.4117(18) yes
O3 C21 1.203(3) yes
N1 C4 1.474(2) yes
N1 C12 1.480(2) yes
C1 C2 1.184(3) yes
C1 H11 0.943 no
C2 C3 1.461(3) yes
C3 C4 1.544(2) yes
C3 H31 0.988 no
C3 H32 0.982 no
C4 C5 1.540(2) yes
C4 H41 0.988 no
C5 C6 1.507(2) yes
C5 H51 0.991 no
C6 C7 1.525(2) yes
C6 H61 0.963 no
C6 H62 0.974 no
C7 C8 1.533(3) yes
C7 H71 0.969 no
C7 H72 0.976 no
C8 C9 1.526(3) yes
C8 H81 0.985 no
C8 H82 0.951 no
C9 C10 1.540(3) yes
C9 H91 0.967 no
C9 H92 0.981 no
C10 C11 1.507(4) yes
C10 H101 1.029 no
C10 H102 0.959 no
C11 H111 0.988 no
C11 H112 0.995 no
C11 H113 0.996 no
C12 C13 1.514(2) yes
C12 H121 0.984 no
C12 H122 0.975 no
C13 C14 1.393(3) yes
C13 C18 1.377(3) yes
C14 C15 1.380(3) yes
C14 H141 0.947 no
C15 C16 1.382(4) yes
C15 H151 0.934 no
C16 C17 1.377(4) yes
C16 H161 0.935 no
C17 C18 1.402(3) yes
C17 H171 0.919 no
C18 H181 0.954 no
C19 C20 1.518(2) yes
C19 H191 0.967 no
C19 H192 0.998 no
C20 C21 1.523(2) yes
C20 C25 1.561(2) yes
C20 C26 1.565(2) yes
C21 C22 1.523(3) yes
C22 C23 1.533(3) yes
C22 H221 0.980 no
C22 H222 0.986 no
C23 C24 1.531(3) yes
C23 C26 1.558(3) yes
C23 H231 1.000 no
C24 C25 1.550(3) yes
C24 H241 0.975 no
C24 H242 0.975 no
C25 H251 0.965 no
C25 H252 0.985 no
C26 C27 1.531(3) yes
C26 C28 1.526(3) yes
C27 H271 0.960 no
C27 H272 0.956 no
C27 H273 0.963 no
C28 H281 0.966 no
C28 H282 0.954 no
C28 H283 0.963 no

loop_
_geom_contact_atom_site_label_1
_geom_contact_atom_site_label_2
_geom_contact_distance
_geom_contact_site_symmetry_2
_geom_contact_publ_flag
S1 C6 3.6803(18) . no
O1 C2 3.384(2) 1_655 no
O1 C3 3.283(2) 1_655 no
O1 C6 3.219(2) . no
O1 C25 3.211(3) . no
O2 C21 3.293(2) . no
O2 C25 3.161(3) . no
O2 O3 3.099(2) . no
O2 C14 3.387(2) . no
O3 C1 3.257(3) 3_646 no
C1 C19 3.464(3) . no
C2 C19 3.600(3) . no
C2 C12 3.449(2) . no
C5 C14 3.525(2) . no
C5 C13 3.371(2) . no

loop_
_geom_torsion_atom_site_label_1
_geom_torsion_atom_site_label_2
_geom_torsion_atom_site_label_3
_geom_torsion_atom_site_label_4
_geom_torsion
_geom_torsion_publ_flag
O1 S1 N1 C4 -22.55(14) no
O1 S1 N1 C12 170.44(12) no
O2 S1 N1 C4 -151.09(12) no
O2 S1 N1 C12 41.90(14) no
C19 S1 N1 C4 92.99(13) no
C19 S1 N1 C12 -74.02(13) no
O1 S1 C19 C20 -83.11(14) no
O2 S1 C19 C20 46.77(15) no
N1 S1 C19 C20 161.89(12) no
S1 N1 C4 C3 -124.91(13) no
S1 N1 C4 C5 108.99(12) no
C12 N1 C4 C3 41.58(19) no
C12 N1 C4 C5 -84.52(16) no
S1 N1 C12 C13 -114.56(15) no
C4 N1 C12 C13 78.41(19) no
C2 C3 C4 N1 65.06(18) no
C2 C3 C4 C5 -169.85(14) no
N1 C4 C5 F1 174.61(11) no
N1 C4 C5 C6 -67.99(16) no
C3 C4 C5 F1 48.43(16) no
C3 C4 C5 C6 165.83(14) no
F1 C5 C6 C7 -64.07(18) no
C4 C5 C6 C7 179.09(14) no
C5 C6 C7 C8 168.49(15) no
C6 C7 C8 C9 -177.91(16) no
C7 C8 C9 C10 176.43(17) no
C8 C9 C10 C11 -69.9(3) no
N1 C12 C13 C14 47.3(2) no
N1 C12 C13 C18 -136.08(18) no
C12 C13 C14 C15 177.24(18) no
C18 C13 C14 C15 0.6(3) no
C12 C13 C18 C17 -177.0(2) no
C14 C13 C18 C17 -0.3(3) no
C13 C14 C15 C16 -0.1(3) no
C14 C15 C16 C17 -0.7(3) no
C15 C16 C17 C18 1.0(4) no
C16 C17 C18 C13 -0.5(4) no
S1 C19 C20 C21 -89.95(16) no
S1 C19 C20 C25 33.1(2) no
S1 C19 C20 C26 155.02(13) no
C19 C20 C21 O3 12.9(3) no
C19 C20 C21 C22 -163.30(17) no
C25 C20 C21 O3 -117.0(2) no
C25 C20 C21 C22 66.85(19) no
C26 C20 C21 O3 137.8(2) no
C26 C20 C21 C22 -38.42(19) no
C19 C20 C25 C24 160.13(17) no
C21 C20 C25 C24 -72.71(19) no
C26 C20 C25 C24 30.8(2) no
C19 C20 C26 C23 177.59(15) no
C19 C20 C26 C27 60.0(2) no
C19 C20 C26 C28 -64.4(2) no
C21 C20 C26 C23 55.16(15) no
C21 C20 C26 C27 -62.45(19) no
C21 C20 C26 C28 173.15(18) no
C25 C20 C26 C23 -52.50(16) no
C25 C20 C26 C27 -170.12(17) no
C25 C20 C26 C28 65.5(2) no
O3 C21 C22 C23 -172.2(2) no
C20 C21 C22 C23 4.0(2) no
C21 C22 C23 C24 -75.4(2) no
C21 C22 C23 C26 32.4(2) no
C22 C23 C24 C25 68.6(2) no
C26 C23 C24 C25 -39.6(2) no
C22 C23 C26 C20 -54.32(18) no
C22 C23 C26 C27 63.0(2) no
C22 C23 C26 C28 -172.47(19) no
C24 C23 C26 C20 56.98(19) no
C24 C23 C26 C27 174.28(19) no
C24 C23 C26 C28 -61.2(2) no
C23 C24 C25 C20 5.0(2) no
